data_2221295
loop_
_publ_author_name
'Gowda, B. Thimme'
'Foro, Sabine'
'Nirmala, P. G.'
'Terao, Hiromitsu'
'Fuess, Hartmut'

_publ_section_title
;
 4-Chloro-2-methyl-<i>N</i>-(2-methylphenyl)benzenesulfonamide
;
_journal_coeditor_code BT2900
_journal_issue 4
_journal_name_full 'Acta Crystallographica Section E'
_journal_page_first o800
_journal_paper_doi 10.1107/S1600536809009623
_journal_volume 65
_journal_year 2009
_chemical_formula_iupac 'C14 H14 Cl N O2 S'
_chemical_formula_moiety 'C14 H14 Cl N O2 S'
_chemical_formula_sum 'C14 H14 Cl N O2 S'
_chemical_formula_weight 295.77
_chemical_name_systematic
;
4-Chloro-2-methyl-<i>N</i>-(2-methylphenyl)benzenesulfonamide
;
_space_group_IT_number 2
_symmetry_cell_setting triclinic
_symmetry_space_group_name_Hall '-P 1'
_symmetry_space_group_name_H-M 'P -1'
_atom_sites_solution_hydrogens geom
_atom_sites_solution_primary direct
_atom_sites_solution_secondary difmap
_audit_creation_method SHELXL-97
_cell_angle_alpha 95.810(10)
_cell_angle_beta 96.920(10)
_cell_angle_gamma 106.820(10)
_cell_formula_units_Z 2
_cell_length_a 8.1200(8)
_cell_length_b 8.1832(8)
_cell_length_c 10.9850(10)
_cell_measurement_reflns_used 25
_cell_measurement_temperature 299(2)
_cell_measurement_theta_max 25.21
_cell_measurement_theta_min 5.71
_cell_volume 686.46(12)
_computing_cell_refinement 'CAD-4-PC (Enraf--Nonius, 1996)'
_computing_data_collection 'CAD-4-PC (Enraf--Nonius, 1996)'
_computing_data_reduction 'REDU4 (Stoe & Cie, 1987)'
_computing_molecular_graphics 'PLATON (Spek, 2009)'
_computing_publication_material 'SHELXL97 (Sheldrick, 2008)'
_computing_structure_refinement 'SHELXL97 (Sheldrick, 2008)'
_computing_structure_solution 'SHELXS97 (Sheldrick, 2008)'
_diffrn_ambient_temperature 299(2)
_diffrn_measured_fraction_theta_full 0.965
_diffrn_measured_fraction_theta_max 0.965
_diffrn_measurement_device_type 'Enraf--Nonius CAD-4'
_diffrn_measurement_method \w/2\q
_diffrn_radiation_monochromator graphite
_diffrn_radiation_source 'fine-focus sealed tube'
_diffrn_radiation_type CuK\a
_diffrn_radiation_wavelength 1.54180
_diffrn_reflns_av_R_equivalents 0.0536
_diffrn_reflns_av_sigmaI/netI 0.0191
_diffrn_reflns_limit_h_max 1
_diffrn_reflns_limit_h_min -9
_diffrn_reflns_limit_k_max 9
_diffrn_reflns_limit_k_min -9
_diffrn_reflns_limit_l_max 13
_diffrn_reflns_limit_l_min -13
_diffrn_reflns_number 2572
_diffrn_reflns_theta_full 66.94
_diffrn_reflns_theta_max 66.94
_diffrn_reflns_theta_min 4.10
_diffrn_standards_decay_% 2.5
_diffrn_standards_interval_time 120
_diffrn_standards_number 3
_exptl_absorpt_coefficient_mu 3.863
_exptl_absorpt_correction_T_max 0.4996
_exptl_absorpt_correction_T_min 0.2284
_exptl_absorpt_correction_type psi-scan
_exptl_absorpt_process_details '(North <i>et al.</i>,  1968)'
_exptl_crystal_colour colourless
_exptl_crystal_density_diffrn 1.431
_exptl_crystal_density_method 'not measured'
_exptl_crystal_description prism
_exptl_crystal_F_000 308
_exptl_crystal_size_max 0.50
_exptl_crystal_size_mid 0.48
_exptl_crystal_size_min 0.18
_refine_diff_density_max 0.821
_refine_diff_density_min -0.630
_refine_ls_extinction_coef 0.020(4)
_refine_ls_extinction_expression Fc^*^=kFc[1+0.001xFc^2^\l^3^/sin(2\q)]^-1/4^
_refine_ls_extinction_method 'SHELXL97 (Sheldrick, 2008)'
_refine_ls_goodness_of_fit_ref 1.099
_refine_ls_hydrogen_treatment mixed
_refine_ls_matrix_type full
_refine_ls_number_parameters 178
_refine_ls_number_reflns 2366
_refine_ls_number_restraints 0
_refine_ls_restrained_S_all 1.099
_refine_ls_R_factor_all 0.0777
_refine_ls_R_factor_gt 0.0715
_refine_ls_shift/su_max 0.003
_refine_ls_shift/su_mean 0.001
_refine_ls_structure_factor_coef Fsqd
_refine_ls_weighting_details 'calc w=1/[\s^2^(Fo^2^)+(0.1867P)^2^+0.2192P] where P=(Fo^2^+2Fc^2^)/3'
_refine_ls_weighting_scheme calc
_refine_ls_wR_factor_gt 0.2069
_refine_ls_wR_factor_ref 0.2346
_reflns_number_gt 2194
_reflns_number_total 2366
_reflns_threshold_expression I>2\s(I)
_cod_data_source_file bt2900.cif
_cod_data_source_block I
_cod_depositor_comments
;
The following automatic conversions were performed:
'_exptl_absorpt_correction_type' value 'Psi-scan' changed to 'psi-scan'
according to '/home/saulius/struct/CIF-dictionaries/cif_core.dic'
dictionary named 'cif_core.dic' version 2.4.1 from 2010-06-29.

Automatic conversion script
Id: cif_fix_enum 1527 2010-12-29 10:47:43Z saulius 

The following automatic conversions were performed:

'_exptl_absorpt_correction_type' value 'Psi-scan' changed to
'psi-scan' according to
/home/saulius/struct/CIF-dictionaries/cif_core.dic dictionary named
'cif_core.dic' version 2.4.1 from 2010-06-29.

Automatic conversion script
Id: cif_fix_values 1715 2011-07-08 13:25:40Z adriana 
;
_cod_original_cell_volume 686.46(11)
_cod_database_code 2221295
_cod_database_fobs_code 2221295

loop_
_symmetry_equiv_pos_as_xyz
'x, y, z'
'-x, -y, -z'

loop_
_atom_site_type_symbol
_atom_site_label
_atom_site_fract_x
_atom_site_fract_y
_atom_site_fract_z
_atom_site_U_iso_or_equiv
_atom_site_adp_type
_atom_site_calc_flag
_atom_site_refinement_flags
_atom_site_occupancy
_atom_site_disorder_assembly
_atom_site_disorder_group
Cl Cl1 0.35649(13) 0.29943(14) 0.56281(9) 0.0698(5) Uani d . 1 . .
S S1 0.70711(9) -0.00610(8) 0.15793(6) 0.0388(4) Uani d . 1 . .
O O1 0.8587(3) -0.0468(3) 0.2078(2) 0.0511(6) Uani d . 1 . .
O O2 0.5669(3) -0.1383(3) 0.0812(2) 0.0518(7) Uani d . 1 . .
N N1 0.7667(3) 0.1454(3) 0.0718(2) 0.0408(6) Uani d . 1 . .
H H1N 0.678(5) 0.160(5) 0.026(3) 0.049 Uiso d . 1 . .
C C1 0.6176(4) 0.0795(4) 0.2802(3) 0.0381(7) Uani d . 1 . .
C C2 0.7184(4) 0.1738(4) 0.3914(3) 0.0446(8) Uani d . 1 . .
C C3 0.6322(5) 0.2414(4) 0.4757(3) 0.0492(8) Uani d . 1 . .
H H3 0.6954 0.3075 0.5496 0.059 Uiso calc R 1 . .
C C4 0.4541(5) 0.2123(4) 0.4518(3) 0.0471(8) Uani d . 1 . .
C C5 0.3557(4) 0.1194(4) 0.3436(3) 0.0483(8) Uani d . 1 . .
H H5 0.2361 0.1015 0.3284 0.058 Uiso calc R 1 . .
C C6 0.4388(4) 0.0529(4) 0.2572(3) 0.0445(7) Uani d . 1 . .
H H6 0.3743 -0.0105 0.1828 0.053 Uiso calc R 1 . .
C C7 0.9159(4) 0.2918(4) 0.1137(2) 0.0370(7) Uani d . 1 . .
C C8 0.8982(4) 0.4545(4) 0.1516(3) 0.0417(7) Uani d . 1 . .
C C9 1.0502(6) 0.5921(4) 0.1866(3) 0.0580(9) Uani d . 1 . .
H H9 1.0420 0.7016 0.2100 0.070 Uiso calc R 1 . .
C C10 1.2117(6) 0.5710(5) 0.1876(4) 0.0654(11) Uani d . 1 . .
H H10 1.3113 0.6648 0.2132 0.078 Uiso calc R 1 . .
C C11 1.2262(5) 0.4090(6) 0.1501(4) 0.0655(11) Uani d . 1 . .
H H11 1.3357 0.3943 0.1511 0.079 Uiso calc R 1 . .
C C12 1.0791(5) 0.2706(5) 0.1118(3) 0.0516(8) Uani d . 1 . .
H H12 1.0889 0.1629 0.0846 0.062 Uiso calc R 1 . .
C C13 0.9139(5) 0.2097(6) 0.4271(3) 0.0607(10) Uani d . 1 . .
H H13A 0.9401 0.1025 0.4258 0.073 Uiso calc R 1 . .
H H13B 0.9513 0.2741 0.5088 0.073 Uiso calc R 1 . .
H H13C 0.9736 0.2753 0.3691 0.073 Uiso calc R 1 . .
C C14 0.7233(5) 0.4810(4) 0.1522(4) 0.0570(10) Uani d . 1 . .
H H14A 0.6460 0.4174 0.0787 0.068 Uiso calc R 1 . .
H H14B 0.7352 0.6015 0.1546 0.068 Uiso calc R 1 . .
H H14C 0.6767 0.4410 0.2239 0.068 Uiso calc R 1 . .

loop_
_atom_site_aniso_label
_atom_site_aniso_U_11
_atom_site_aniso_U_22
_atom_site_aniso_U_33
_atom_site_aniso_U_12
_atom_site_aniso_U_13
_atom_site_aniso_U_23
Cl1 0.0723(8) 0.0846(8) 0.0629(7) 0.0384(6) 0.0258(5) -0.0018(5)
S1 0.0430(6) 0.0280(5) 0.0466(5) 0.0131(3) 0.0107(3) -0.0002(3)
O1 0.0554(14) 0.0426(12) 0.0650(14) 0.0270(10) 0.0156(11) 0.0088(10)
O2 0.0570(15) 0.0327(11) 0.0614(14) 0.0106(10) 0.0117(11) -0.0058(9)
N1 0.0440(15) 0.0362(13) 0.0422(13) 0.0137(11) 0.0079(10) -0.0001(10)
C1 0.0431(17) 0.0308(14) 0.0427(15) 0.0129(11) 0.0114(12) 0.0052(11)
C2 0.0422(18) 0.0510(17) 0.0449(16) 0.0191(13) 0.0091(13) 0.0103(13)
C3 0.052(2) 0.0490(18) 0.0446(16) 0.0155(14) 0.0073(14) -0.0003(13)
C4 0.053(2) 0.0497(18) 0.0484(17) 0.0255(15) 0.0195(14) 0.0119(14)
C5 0.0429(18) 0.0519(18) 0.0543(18) 0.0202(14) 0.0119(14) 0.0052(14)
C6 0.0441(18) 0.0426(16) 0.0473(16) 0.0147(13) 0.0081(13) 0.0037(12)
C7 0.0427(16) 0.0365(14) 0.0328(13) 0.0119(12) 0.0113(11) 0.0043(10)
C8 0.058(2) 0.0339(14) 0.0338(14) 0.0128(13) 0.0117(12) 0.0031(11)
C9 0.075(3) 0.0388(17) 0.0516(18) 0.0032(15) 0.0113(16) 0.0070(13)
C10 0.059(2) 0.058(2) 0.062(2) -0.0077(17) 0.0005(17) 0.0193(17)
C11 0.041(2) 0.082(3) 0.073(2) 0.0107(18) 0.0111(16) 0.032(2)
C12 0.049(2) 0.0553(19) 0.0581(19) 0.0217(15) 0.0186(15) 0.0146(15)
C13 0.043(2) 0.080(3) 0.0544(19) 0.0199(17) -0.0005(15) -0.0072(17)
C14 0.074(2) 0.0400(17) 0.069(2) 0.0274(17) 0.0329(19) 0.0081(15)

loop_
_atom_type_symbol
_atom_type_description
_atom_type_scat_dispersion_real
_atom_type_scat_dispersion_imag
_atom_type_scat_source
C C 0.0181 0.0091 'International Tables Vol C Tables 4.2.6.8 and 6.1.1.4'
H H 0.0000 0.0000 'International Tables Vol C Tables 4.2.6.8 and 6.1.1.4'
Cl Cl 0.3639 0.7018 'International Tables Vol C Tables 4.2.6.8 and 6.1.1.4'
N N 0.0311 0.0180 'International Tables Vol C Tables 4.2.6.8 and 6.1.1.4'
O O 0.0492 0.0322 'International Tables Vol C Tables 4.2.6.8 and 6.1.1.4'
S S 0.3331 0.5567 'International Tables Vol C Tables 4.2.6.8 and 6.1.1.4'

loop_
_geom_angle_atom_site_label_1
_geom_angle_atom_site_label_2
_geom_angle_atom_site_label_3
_geom_angle_site_symmetry_1
_geom_angle_site_symmetry_3
_geom_angle
_geom_angle_publ_flag
O1 S1 O2 . . 119.17(14) ?
O1 S1 N1 . . 108.06(14) ?
O2 S1 N1 . . 105.21(14) ?
O1 S1 C1 . . 109.71(14) ?
O2 S1 C1 . . 106.93(14) ?
N1 S1 C1 . . 107.12(13) ?
C7 N1 S1 . . 121.1(2) ?
C7 N1 H1N . . 118(2) ?
S1 N1 H1N . . 112(3) ?
C6 C1 C2 . . 121.0(3) ?
C6 C1 S1 . . 115.7(2) ?
C2 C1 S1 . . 123.3(2) ?
C3 C2 C1 . . 116.9(3) ?
C3 C2 C13 . . 117.4(3) ?
C1 C2 C13 . . 125.6(3) ?
C4 C3 C2 . . 121.3(3) ?
C4 C3 H3 . . 119.4 ?
C2 C3 H3 . . 119.4 ?
C5 C4 C3 . . 121.7(3) ?
C5 C4 Cl1 . . 120.0(3) ?
C3 C4 Cl1 . . 118.3(3) ?
C4 C5 C6 . . 118.1(3) ?
C4 C5 H5 . . 120.9 ?
C6 C5 H5 . . 120.9 ?
C5 C6 C1 . . 120.9(3) ?
C5 C6 H6 . . 119.6 ?
C1 C6 H6 . . 119.6 ?
C12 C7 C8 . . 121.0(3) ?
C12 C7 N1 . . 118.0(3) ?
C8 C7 N1 . . 121.0(3) ?
C9 C8 C7 . . 117.4(3) ?
C9 C8 C14 . . 120.8(3) ?
C7 C8 C14 . . 121.9(3) ?
C10 C9 C8 . . 121.9(3) ?
C10 C9 H9 . . 119.1 ?
C8 C9 H9 . . 119.1 ?
C9 C10 C11 . . 119.8(3) ?
C9 C10 H10 . . 120.1 ?
C11 C10 H10 . . 120.1 ?
C12 C11 C10 . . 120.1(4) ?
C12 C11 H11 . . 119.9 ?
C10 C11 H11 . . 119.9 ?
C11 C12 C7 . . 119.8(3) ?
C11 C12 H12 . . 120.1 ?
C7 C12 H12 . . 120.1 ?
C2 C13 H13A . . 109.5 ?
C2 C13 H13B . . 109.5 ?
H13A C13 H13B . . 109.5 ?
C2 C13 H13C . . 109.5 ?
H13A C13 H13C . . 109.5 ?
H13B C13 H13C . . 109.5 ?
C8 C14 H14A . . 109.5 ?
C8 C14 H14B . . 109.5 ?
H14A C14 H14B . . 109.5 ?
C8 C14 H14C . . 109.5 ?
H14A C14 H14C . . 109.5 ?
H14B C14 H14C . . 109.5 ?

loop_
_geom_bond_atom_site_label_1
_geom_bond_atom_site_label_2
_geom_bond_site_symmetry_2
_geom_bond_distance
_geom_bond_publ_flag
Cl1 C4 . 1.734(3) ?
S1 O1 . 1.427(2) ?
S1 O2 . 1.431(2) ?
S1 N1 . 1.633(3) ?
S1 C1 . 1.778(3) ?
N1 C7 . 1.424(4) ?
N1 H1N . 0.87(4) ?
C1 C6 . 1.392(5) ?
C1 C2 . 1.400(4) ?
C2 C3 . 1.389(5) ?
C2 C13 . 1.522(5) ?
C3 C4 . 1.383(5) ?
C3 H3 . 0.9300 ?
C4 C5 . 1.366(5) ?
C5 C6 . 1.383(5) ?
C5 H5 . 0.9300 ?
C6 H6 . 0.9300 ?
C7 C12 . 1.388(5) ?
C7 C8 . 1.407(4) ?
C8 C9 . 1.390(5) ?
C8 C14 . 1.498(5) ?
C9 C10 . 1.370(6) ?
C9 H9 . 0.9300 ?
C10 C11 . 1.391(7) ?
C10 H10 . 0.9300 ?
C11 C12 . 1.373(5) ?
C11 H11 . 0.9300 ?
C12 H12 . 0.9300 ?
C13 H13A . 0.9600 ?
C13 H13B . 0.9600 ?
C13 H13C . 0.9600 ?
C14 H14A . 0.9600 ?
C14 H14B . 0.9600 ?
C14 H14C . 0.9600 ?

loop_
_geom_hbond_atom_site_label_D
_geom_hbond_atom_site_label_H
_geom_hbond_atom_site_label_A
_geom_hbond_site_symmetry_A
_geom_hbond_distance_DH
_geom_hbond_distance_HA
_geom_hbond_distance_DA
_geom_hbond_angle_DHA
N1 H1N O2 2_655 0.87(4) 2.14(4) 2.993(4) 167(3)

loop_
_geom_torsion_atom_site_label_1
_geom_torsion_atom_site_label_2
_geom_torsion_atom_site_label_3
_geom_torsion_atom_site_label_4
_geom_torsion_site_symmetry_1
_geom_torsion_site_symmetry_2
_geom_torsion_site_symmetry_3
_geom_torsion_site_symmetry_4
_geom_torsion
_geom_torsion_publ_flag
O1 S1 N1 C7 . . . . -45.5(2) ?
O2 S1 N1 C7 . . . . -173.8(2) ?
C1 S1 N1 C7 . . . . 72.7(2) ?
O1 S1 C1 C6 . . . . -152.0(2) ?
O2 S1 C1 C6 . . . . -21.4(3) ?
N1 S1 C1 C6 . . . . 90.9(2) ?
O1 S1 C1 C2 . . . . 30.4(3) ?
O2 S1 C1 C2 . . . . 161.0(3) ?
N1 S1 C1 C2 . . . . -86.6(3) ?
C6 C1 C2 C3 . . . . -1.1(5) ?
S1 C1 C2 C3 . . . . 176.3(2) ?
C6 C1 C2 C13 . . . . 179.4(3) ?
S1 C1 C2 C13 . . . . -3.1(5) ?
C1 C2 C3 C4 . . . . 1.8(5) ?
C13 C2 C3 C4 . . . . -178.7(3) ?
C2 C3 C4 C5 . . . . -1.5(5) ?
C2 C3 C4 Cl1 . . . . 179.3(2) ?
C3 C4 C5 C6 . . . . 0.5(5) ?
Cl1 C4 C5 C6 . . . . 179.7(2) ?
C4 C5 C6 C1 . . . . 0.2(5) ?
C2 C1 C6 C5 . . . . 0.2(5) ?
S1 C1 C6 C5 . . . . -177.4(2) ?
S1 N1 C7 C12 . . . . 75.9(3) ?
S1 N1 C7 C8 . . . . -106.4(3) ?
C12 C7 C8 C9 . . . . 0.1(4) ?
N1 C7 C8 C9 . . . . -177.5(3) ?
C12 C7 C8 C14 . . . . 178.9(3) ?
N1 C7 C8 C14 . . . . 1.3(4) ?
C7 C8 C9 C10 . . . . -1.6(5) ?
C14 C8 C9 C10 . . . . 179.5(3) ?
C8 C9 C10 C11 . . . . 1.5(6) ?
C9 C10 C11 C12 . . . . 0.3(6) ?
C10 C11 C12 C7 . . . . -1.8(5) ?
C8 C7 C12 C11 . . . . 1.6(5) ?
N1 C7 C12 C11 . . . . 179.3(3) ?

loop_
_cod_related_entry_id
_cod_related_entry_database
_cod_related_entry_code
1 ChemSpider 24741978
